data_2224387
loop_
_publ_author_name
'Arshad, Muhammad Nadeem'
'Mubashar-ur-Rehman, Hafiz'
'Khan, Islam Ullah'
'Shafiq, Muhammad'
'Lo, Kong Mun'

_publ_section_title
;
 <i>N</i>-(Phenylsulfonyl)-<small>L</small>-asparagine
;
_journal_coeditor_code OM2295
_journal_issue 12
_journal_name_full 'Acta Crystallographica Section E'
_journal_page_first o3229
_journal_paper_doi 10.1107/S1600536809050247
_journal_volume 65
_journal_year 2009
_chemical_formula_iupac 'C10 H12 N2 O5 S'
_chemical_formula_moiety 'C10 H12 N2 O5 S'
_chemical_formula_sum 'C10 H12 N2 O5 S'
_chemical_formula_weight 272.28
_chemical_name_systematic
;
<i>N</i>-(Phenylsulfonyl)-L-asparagine
;
_space_group_IT_number 4
_symmetry_cell_setting monoclinic
_symmetry_space_group_name_Hall 'P 2yb'
_symmetry_space_group_name_H-M 'P 1 21 1'
_atom_sites_solution_hydrogens geom
_atom_sites_solution_primary direct
_atom_sites_solution_secondary difmap
_audit_creation_method SHELXL-97
_cell_angle_alpha 90.00
_cell_angle_beta 92.011(3)
_cell_angle_gamma 90.00
_cell_formula_units_Z 2
_cell_length_a 10.5479(6)
_cell_length_b 5.1587(3)
_cell_length_c 11.0157(7)
_cell_measurement_reflns_used 3825
_cell_measurement_temperature 296(2)
_cell_measurement_theta_max 27.41
_cell_measurement_theta_min 2.63
_cell_volume 599.03(6)
_computing_cell_refinement 'SAINT (Bruker, 2008)'
_computing_data_collection 'APEX2 (Bruker, 2008)'
_computing_data_reduction 'SAINT (Bruker, 2008)'
_computing_molecular_graphics 'X-SEED (Barbour, 2001)'
_computing_publication_material 'SHELXL97 (Sheldrick, 2008)'
_computing_structure_refinement 'SHELXL97 (Sheldrick, 2008)'
_computing_structure_solution 'SHELXS97 (Sheldrick, 2008)'
_diffrn_ambient_temperature 296(2)
_diffrn_measured_fraction_theta_full 0.999
_diffrn_measured_fraction_theta_max 0.999
_diffrn_measurement_device_type 'Bruker APEXII'
_diffrn_measurement_method '\w scans'
_diffrn_radiation_monochromator graphite
_diffrn_radiation_source 'fine-focus sealed tube'
_diffrn_radiation_type MoK\a
_diffrn_radiation_wavelength 0.71073
_diffrn_reflns_av_R_equivalents 0.0232
_diffrn_reflns_av_sigmaI/netI 0.0278
_diffrn_reflns_limit_h_max 13
_diffrn_reflns_limit_h_min -13
_diffrn_reflns_limit_k_max 6
_diffrn_reflns_limit_k_min -6
_diffrn_reflns_limit_l_max 14
_diffrn_reflns_limit_l_min -14
_diffrn_reflns_number 6832
_diffrn_reflns_theta_full 27.57
_diffrn_reflns_theta_max 27.57
_diffrn_reflns_theta_min 2.63
_exptl_absorpt_coefficient_mu 0.286
_exptl_absorpt_correction_T_max 0.9638
_exptl_absorpt_correction_T_min 0.9320
_exptl_absorpt_correction_type multi-scan
_exptl_absorpt_process_details '(SADABS; Sheldrick, 1996)'
_exptl_crystal_colour colorless
_exptl_crystal_density_diffrn 1.510
_exptl_crystal_density_method 'not measured'
_exptl_crystal_description block
_exptl_crystal_F_000 284
_exptl_crystal_size_max 0.25
_exptl_crystal_size_mid 0.21
_exptl_crystal_size_min 0.13
_refine_diff_density_max 0.334
_refine_diff_density_min -0.164
_refine_ls_abs_structure_details 'Flack (1983), 1187 Friedel pairs'
_refine_ls_abs_structure_Flack -0.01(6)
_refine_ls_extinction_method none
_refine_ls_goodness_of_fit_ref 1.058
_refine_ls_hydrogen_treatment mixed
_refine_ls_matrix_type full
_refine_ls_number_parameters 176
_refine_ls_number_reflns 2732
_refine_ls_number_restraints 1
_refine_ls_restrained_S_all 1.058
_refine_ls_R_factor_all 0.0325
_refine_ls_R_factor_gt 0.0289
_refine_ls_shift/su_max 0.000
_refine_ls_shift/su_mean 0.000
_refine_ls_structure_factor_coef Fsqd
_refine_ls_weighting_details 'calc w=1/[\s^2^(Fo^2^)+(0.0464P)^2^+0.0133P] where P=(Fo^2^+2Fc^2^)/3'
_refine_ls_weighting_scheme calc
_refine_ls_wR_factor_gt 0.0739
_refine_ls_wR_factor_ref 0.0760
_reflns_number_gt 2518
_reflns_number_total 2732
_reflns_threshold_expression I>2\s(I)
_cod_data_source_file om2295.cif
_cod_data_source_block I
_cod_original_sg_symbol_H-M 'P 21'
_cod_database_code 2224387
_cod_database_fobs_code 2224387

loop_
_symmetry_equiv_pos_as_xyz
'x, y, z'
'-x, y+1/2, -z'

loop_
_atom_site_type_symbol
_atom_site_label
_atom_site_fract_x
_atom_site_fract_y
_atom_site_fract_z
_atom_site_U_iso_or_equiv
_atom_site_adp_type
_atom_site_calc_flag
_atom_site_refinement_flags
_atom_site_occupancy
_atom_site_disorder_assembly
_atom_site_disorder_group
C C1 0.91282(16) 0.8736(3) 0.28950(15) 0.0323(4) Uani d . 1 . .
C C2 0.93349(19) 0.7209(4) 0.18909(17) 0.0411(4) Uani d . 1 . .
H H2 0.8795 0.5838 0.1688 0.049 Uiso calc R 1 . .
C C3 1.03713(19) 0.7776(5) 0.11920(19) 0.0503(5) Uani d . 1 . .
H H3 1.0534 0.6766 0.0516 0.060 Uiso calc R 1 . .
C C4 1.11535(19) 0.9813(5) 0.1493(2) 0.0499(5) Uani d . 1 . .
H H4 1.1837 1.0187 0.1012 0.060 Uiso calc R 1 . .
C C5 1.09413(19) 1.1314(5) 0.2501(2) 0.0517(5) Uani d . 1 . .
H H5 1.1483 1.2683 0.2700 0.062 Uiso calc R 1 . .
C C6 0.99250(18) 1.0783(4) 0.32109(19) 0.0439(4) Uani d . 1 . .
H H6 0.9775 1.1783 0.3893 0.053 Uiso calc R 1 . .
C C7 0.59899(15) 0.9058(3) 0.19546(14) 0.0279(3) Uani d . 1 . .
H H7 0.6111 0.7183 0.1873 0.034 Uiso calc R 1 . .
C C8 0.64948(16) 1.0412(3) 0.08415(14) 0.0311(3) Uani d . 1 . .
C C9 0.45593(16) 0.9649(3) 0.20037(16) 0.0333(4) Uani d . 1 . .
H H9A 0.4444 1.1370 0.2336 0.040 Uiso calc R 1 . .
H H9B 0.4187 0.9630 0.1186 0.040 Uiso calc R 1 . .
C C10 0.38860(15) 0.7715(3) 0.27662(15) 0.0315(4) Uani d . 1 . .
H H1A 0.379(3) 1.000(7) 0.406(3) 0.073(9) Uiso d . 1 . .
H H2A 0.312(3) 0.722(7) 0.433(3) 0.090(10) Uiso d . 1 . .
N N1 0.66143(14) 0.9939(3) 0.30846(13) 0.0300(3) Uani d . 1 . .
H H1B 0.6757(17) 1.141(5) 0.3130(17) 0.027(5) Uiso d . 1 . .
N N2 0.3616(2) 0.8376(5) 0.38858(16) 0.0575(5) Uani d . 1 . .
O O1 0.73791(14) 0.5586(3) 0.36312(13) 0.0448(3) Uani d . 1 . .
O O2 0.79671(14) 0.9371(3) 0.49048(11) 0.0458(3) Uani d . 1 . .
O O3 0.70376(15) 1.2446(3) 0.08654(13) 0.0492(4) Uani d . 1 . .
O O4 0.61999(16) 0.9065(3) -0.01409(11) 0.0485(4) Uani d . 1 . .
H H4A 0.6403 0.9880 -0.0743 0.073 Uiso calc R 1 . .
O O6 0.35901(14) 0.5579(3) 0.23573(12) 0.0430(3) Uani d . 1 . .
S S1 0.77553(4) 0.82468(8) 0.37280(3) 0.03153(11) Uani d . 1 . .

loop_
_atom_site_aniso_label
_atom_site_aniso_U_11
_atom_site_aniso_U_22
_atom_site_aniso_U_33
_atom_site_aniso_U_12
_atom_site_aniso_U_13
_atom_site_aniso_U_23
C1 0.0338(7) 0.0321(10) 0.0308(8) 0.0042(6) -0.0010(6) 0.0009(6)
C2 0.0425(9) 0.0410(10) 0.0399(10) 0.0005(8) 0.0027(8) -0.0079(8)
C3 0.0454(10) 0.0652(15) 0.0407(10) 0.0089(10) 0.0084(8) -0.0096(10)
C4 0.0310(9) 0.0658(14) 0.0532(12) 0.0041(9) 0.0049(8) 0.0057(10)
C5 0.0355(10) 0.0530(13) 0.0662(14) -0.0071(9) -0.0025(9) -0.0011(11)
C6 0.0412(9) 0.0438(11) 0.0466(11) -0.0015(8) -0.0012(8) -0.0101(9)
C7 0.0340(8) 0.0237(7) 0.0263(8) -0.0001(6) 0.0039(6) 0.0008(6)
C8 0.0357(8) 0.0312(9) 0.0268(8) -0.0011(7) 0.0059(7) 0.0014(6)
C9 0.0340(8) 0.0315(9) 0.0346(9) 0.0006(7) 0.0041(7) 0.0053(7)
C10 0.0326(8) 0.0314(10) 0.0306(8) 0.0005(6) 0.0049(6) 0.0018(6)
N1 0.0365(7) 0.0248(7) 0.0287(7) 0.0013(6) 0.0026(6) -0.0003(6)
N2 0.0810(13) 0.0565(11) 0.0363(9) -0.0212(12) 0.0216(8) -0.0110(10)
O1 0.0570(8) 0.0306(7) 0.0472(8) 0.0007(6) 0.0059(6) 0.0108(6)
O2 0.0567(8) 0.0564(8) 0.0244(6) 0.0107(7) 0.0006(6) -0.0009(6)
O3 0.0665(9) 0.0457(9) 0.0357(7) -0.0255(7) 0.0061(6) 0.0041(6)
O4 0.0820(10) 0.0388(7) 0.0255(6) -0.0119(7) 0.0105(6) -0.0018(5)
O6 0.0593(8) 0.0361(7) 0.0345(6) -0.0074(6) 0.0152(6) -0.0019(5)
S1 0.0406(2) 0.0300(2) 0.02406(18) 0.00257(18) 0.00257(14) 0.00307(17)

loop_
_atom_type_symbol
_atom_type_description
_atom_type_scat_dispersion_real
_atom_type_scat_dispersion_imag
_atom_type_scat_source
C C 0.0033 0.0016 'International Tables Vol C Tables 4.2.6.8 and 6.1.1.4'
H H 0.0000 0.0000 'International Tables Vol C Tables 4.2.6.8 and 6.1.1.4'
N N 0.0061 0.0033 'International Tables Vol C Tables 4.2.6.8 and 6.1.1.4'
O O 0.0106 0.0060 'International Tables Vol C Tables 4.2.6.8 and 6.1.1.4'
S S 0.1246 0.1234 'International Tables Vol C Tables 4.2.6.8 and 6.1.1.4'

loop_
_geom_angle_atom_site_label_1
_geom_angle_atom_site_label_2
_geom_angle_atom_site_label_3
_geom_angle_site_symmetry_1
_geom_angle_site_symmetry_3
_geom_angle
_geom_angle_publ_flag
C2 C1 C6 . . 121.60(18) ?
C2 C1 S1 . . 119.45(14) ?
C6 C1 S1 . . 118.76(14) ?
C1 C2 C3 . . 118.21(19) ?
C1 C2 H2 . . 120.9 ?
C3 C2 H2 . . 120.9 ?
C4 C3 C2 . . 120.39(19) ?
C4 C3 H3 . . 119.8 ?
C2 C3 H3 . . 119.8 ?
C3 C4 C5 . . 120.86(19) ?
C3 C4 H4 . . 119.6 ?
C5 C4 H4 . . 119.6 ?
C6 C5 C4 . . 119.82(19) ?
C6 C5 H5 . . 120.1 ?
C4 C5 H5 . . 120.1 ?
C5 C6 C1 . . 119.11(18) ?
C5 C6 H6 . . 120.4 ?
C1 C6 H6 . . 120.4 ?
N1 C7 C8 . . 112.54(13) ?
N1 C7 C9 . . 108.73(13) ?
C8 C7 C9 . . 107.92(13) ?
N1 C7 H7 . . 109.2 ?
C8 C7 H7 . . 109.2 ?
C9 C7 H7 . . 109.2 ?
O3 C8 O4 . . 125.58(16) ?
O3 C8 C7 . . 124.44(15) ?
O4 C8 C7 . . 109.93(14) ?
C10 C9 C7 . . 111.80(14) ?
C10 C9 H9A . . 109.3 ?
C7 C9 H9A . . 109.3 ?
C10 C9 H9B . . 109.3 ?
C7 C9 H9B . . 109.3 ?
H9A C9 H9B . . 107.9 ?
O6 C10 N2 . . 120.99(18) ?
O6 C10 C9 . . 120.76(16) ?
N2 C10 C9 . . 118.24(18) ?
C7 N1 S1 . . 120.55(12) ?
C7 N1 H1B . . 116.2(14) ?
S1 N1 H1B . . 110.9(14) ?
C10 N2 H1A . . 113.9(19) ?
C10 N2 H2A . . 117.8(19) ?
H1A N2 H2A . . 127(3) ?
C8 O4 H4A . . 109.5 ?
O2 S1 O1 . . 119.35(9) ?
O2 S1 N1 . . 105.46(8) ?
O1 S1 N1 . . 106.44(8) ?
O2 S1 C1 . . 108.01(9) ?
O1 S1 C1 . . 109.25(8) ?
N1 S1 C1 . . 107.77(8) ?

loop_
_geom_bond_atom_site_label_1
_geom_bond_atom_site_label_2
_geom_bond_site_symmetry_2
_geom_bond_distance
_geom_bond_publ_flag
C1 C2 . 1.382(3) ?
C1 C6 . 1.386(3) ?
C1 S1 . 1.7596(18) ?
C2 C3 . 1.390(3) ?
C2 H2 . 0.9300 ?
C3 C4 . 1.370(3) ?
C3 H3 . 0.9300 ?
C4 C5 . 1.378(3) ?
C4 H4 . 0.9300 ?
C5 C6 . 1.377(3) ?
C5 H5 . 0.9300 ?
C6 H6 . 0.9300 ?
C7 N1 . 1.460(2) ?
C7 C8 . 1.523(2) ?
C7 C9 . 1.542(2) ?
C7 H7 . 0.9800 ?
C8 O3 . 1.195(2) ?
C8 O4 . 1.314(2) ?
C9 C10 . 1.499(2) ?
C9 H9A . 0.9700 ?
C9 H9B . 0.9700 ?
C10 O6 . 1.226(2) ?
C10 N2 . 1.320(2) ?
N1 S1 . 1.6289(15) ?
N1 H1B . 0.77(2) ?
N2 H1A . 0.88(4) ?
N2 H2A . 0.95(3) ?
O1 S1 . 1.4319(14) ?
O2 S1 . 1.4304(14) ?
O4 H4A . 0.8200 ?

loop_
_geom_hbond_atom_site_label_D
_geom_hbond_atom_site_label_H
_geom_hbond_atom_site_label_A
_geom_hbond_site_symmetry_A
_geom_hbond_distance_DH
_geom_hbond_distance_HA
_geom_hbond_distance_DA
_geom_hbond_angle_DHA
N1 H1B O1 1_565 0.77(2) 2.31(2) 3.076(2) 168.6(19)
N2 H2A O2 2_646 0.95(3) 2.06(3) 2.998(3) 172(3)
O4 H4A O6 2_655 0.82 1.82 2.5804(18) 155

loop_
_geom_torsion_atom_site_label_1
_geom_torsion_atom_site_label_2
_geom_torsion_atom_site_label_3
_geom_torsion_atom_site_label_4
_geom_torsion_site_symmetry_1
_geom_torsion_site_symmetry_2
_geom_torsion_site_symmetry_3
_geom_torsion_site_symmetry_4
_geom_torsion
_geom_torsion_publ_flag
C6 C1 C2 C3 . . . . -0.1(3) ?
S1 C1 C2 C3 . . . . 174.80(16) ?
C1 C2 C3 C4 . . . . -0.6(3) ?
C2 C3 C4 C5 . . . . 0.9(3) ?
C3 C4 C5 C6 . . . . -0.6(3) ?
C4 C5 C6 C1 . . . . -0.1(3) ?
C2 C1 C6 C5 . . . . 0.5(3) ?
S1 C1 C6 C5 . . . . -174.49(16) ?
N1 C7 C8 O3 . . . . -21.2(2) ?
C9 C7 C8 O3 . . . . 98.8(2) ?
N1 C7 C8 O4 . . . . 161.31(14) ?
C9 C7 C8 O4 . . . . -78.71(17) ?
N1 C7 C9 C10 . . . . -78.10(18) ?
C8 C7 C9 C10 . . . . 159.55(14) ?
C7 C9 C10 O6 . . . . -79.6(2) ?
C7 C9 C10 N2 . . . . 100.7(2) ?
C8 C7 N1 S1 . . . . -99.21(15) ?
C9 C7 N1 S1 . . . . 141.28(13) ?
C7 N1 S1 O2 . . . . -168.94(12) ?
C7 N1 S1 O1 . . . . -41.22(15) ?
C7 N1 S1 C1 . . . . 75.87(14) ?
C2 C1 S1 O2 . . . . 160.50(14) ?
C6 C1 S1 O2 . . . . -24.43(17) ?
C2 C1 S1 O1 . . . . 29.25(17) ?
C6 C1 S1 O1 . . . . -155.68(14) ?
C2 C1 S1 N1 . . . . -86.01(16) ?
C6 C1 S1 N1 . . . . 89.06(15) ?

loop_
_cod_related_entry_id
_cod_related_entry_database
_cod_related_entry_code
1 ChemSpider 8929957
